data_2011247
loop_
_publ_author_name
'Bolte, Michael'
'Degen, Alexander'

_publ_section_title
;
 Redetermination of <i>cis</i>-4-cyclohexene-1,2-dicarboxylic acid at
 173K
;
_journal_issue 8
_journal_name_full 'Acta Crystallographica Section C'
_journal_page_first e340
_journal_page_last e340
_journal_paper_doi 10.1107/S0108270100008908
_journal_volume 56
_journal_year 2000
_chemical_formula_sum 'C8 H10 O4'
_chemical_formula_weight 170.16
_chemical_name_systematic
;
 cis-4-cyclohexene-1,2-dicarboxylic acid
;
_space_group_IT_number 2
_symmetry_cell_setting triclinic
_symmetry_space_group_name_Hall '-P 1'
_symmetry_space_group_name_H-M 'P -1'
_audit_creation_method SHELXL-97
_cell_angle_alpha 74.570(10)
_cell_angle_beta 73.780(10)
_cell_angle_gamma 64.410(10)
_cell_formula_units_Z 2
_cell_length_a 6.308(4)
_cell_length_b 6.892(4)
_cell_length_c 10.875(7)
_cell_measurement_reflns_used 2610
_cell_measurement_temperature 173
_cell_measurement_theta_max 25
_cell_measurement_theta_min 0
_cell_volume 403.6(4)
_computing_cell_refinement SMART
_computing_data_collection 'SMART (Siemens, 1995)'
_computing_data_reduction 'SAINT (Siemens, 1995)'
_computing_molecular_graphics 'XP (Sheldrick, 1991)'
_computing_structure_refinement 'SHELXL97 (Sheldrick, 1997)'
_computing_structure_solution 'SHELXS97 (Sheldrick, 1990)'
_diffrn_ambient_temperature 173(2)
_diffrn_measured_fraction_theta_full .998
_diffrn_measured_fraction_theta_max .998
_diffrn_measurement_device_type 'Siemens CCD three-circle'
_diffrn_measurement_method \w
_diffrn_radiation_monochromator graphite
_diffrn_radiation_source 'fine-focus sealed tube'
_diffrn_radiation_type MoK\a
_diffrn_radiation_wavelength .71073
_diffrn_reflns_av_R_equivalents .043
_diffrn_reflns_av_sigmaI/netI .0533
_diffrn_reflns_limit_h_max 7
_diffrn_reflns_limit_h_min -7
_diffrn_reflns_limit_k_max 8
_diffrn_reflns_limit_k_min -8
_diffrn_reflns_limit_l_max 13
_diffrn_reflns_limit_l_min -13
_diffrn_reflns_number 4809
_diffrn_reflns_theta_full 26.37
_diffrn_reflns_theta_max 26.37
_diffrn_reflns_theta_min 1.98
_diffrn_standards_decay_% 0
_diffrn_standards_interval_time 1100
_diffrn_standards_number 503
_exptl_absorpt_coefficient_mu .113
_exptl_absorpt_correction_T_max .983
_exptl_absorpt_correction_T_min .972
_exptl_absorpt_correction_type empirical
_exptl_absorpt_process_details '(SADABS; Sheldrick, 1996)'
_exptl_crystal_colour colourless
_exptl_crystal_density_diffrn 1.400
_exptl_crystal_density_method 'not measured'
_exptl_crystal_description block
_exptl_crystal_F_000 180
_exptl_crystal_size_max .25
_exptl_crystal_size_mid .15
_exptl_crystal_size_min .15
_refine_diff_density_max .286
_refine_diff_density_min -.229
_refine_ls_extinction_coef .068(11)
_refine_ls_extinction_method SHELXL97
_refine_ls_goodness_of_fit_ref 1.078
_refine_ls_hydrogen_treatment constr
_refine_ls_matrix_type full
_refine_ls_number_parameters 112
_refine_ls_number_reflns 1645
_refine_ls_number_restraints 0
_refine_ls_restrained_S_all 1.078
_refine_ls_R_factor_all .085
_refine_ls_R_factor_gt .052
_refine_ls_shift/su_max <0.001
_refine_ls_shift/su_mean .000
_refine_ls_structure_factor_coef Fsqd
_refine_ls_weighting_details 'calc w = 1/[\s^2^(Fo^2^)+(0.0414P)^2^+0.3350P] where P = (Fo^2^+2Fc^2^)/3'
_refine_ls_weighting_scheme calc
_refine_ls_wR_factor_ref .127
_reflns_number_gt 1151
_reflns_number_total 1645
_reflns_threshold_expression I>2\s(I)
_cod_data_source_file qa0328.cif
_cod_data_source_block I
_cod_depositor_comments
;
The following automatic conversions were performed:
'_symmetry_cell_setting' value 'Triclinic' changed to 'triclinic'
according to '/home/saulius/struct/CIF-dictionaries/cif_core.dic'
dictionary named 'cif_core.dic' version 2.4.1 from 2010-06-29.

Automatic conversion script
Id: cif_fix_enum 1527 2010-12-29 10:47:43Z saulius 

The following automatic conversions were performed:

'_symmetry_cell_setting' value 'Triclinic' changed to 'triclinic'
according to /home/saulius/struct/CIF-dictionaries/cif_core.dic
dictionary named 'cif_core.dic' version 2.4.1 from
2010-06-29.

'_exptl_absorpt_correction_type' value 'Empirical'
changed to 'empirical' according to
/home/saulius/struct/CIF-dictionaries/cif_core.dic dictionary named
'cif_core.dic' version 2.4.1 from 2010-06-29.

Automatic conversion script
Id: cif_fix_values 1715 2011-07-08 13:25:40Z adriana 
;
_cod_database_code 2011247
_cod_database_fobs_code 2011247

loop_
_symmetry_equiv_pos_as_xyz
'x, y, z'
'-x, -y, -z'

loop_
_atom_site_label
_atom_site_fract_x
_atom_site_fract_y
_atom_site_fract_z
_atom_site_U_iso_or_equiv
_atom_site_adp_type
_atom_site_calc_flag
_atom_site_refinement_flags
_atom_site_occupancy
_atom_site_disorder_assembly
_atom_site_disorder_group
_atom_site_type_symbol
C1 .2870(4) .9379(4) .1571(2) .0207(5) Uani d . 1 . . C
H1 .2886 1.0619 .0844 .025 Uiso calc R 1 . . H
C11 .3757(5) .7395(4) .0938(2) .0211(5) Uani d . 1 . . C
O11 .5894(3) .6295(3) .06430(17) .0291(5) Uani d . 1 . . O
O12 .2065(3) .7016(3) .06806(18) .0314(5) Uani d . 1 . . O
H12 .2686 .5893 .0334 .038 Uiso calc R 1 . . H
C2 .4616(4) .9163(4) .2388(2) .0186(5) Uani d . 1 . . C
H2 .6241 .8810 .1824 .022 Uiso calc R 1 . . H
C21 .4762(4) .7318(4) .3530(2) .0202(5) Uani d . 1 . . C
O21 .3789(3) .6042(3) .36908(16) .0257(5) Uani d . 1 . . O
O22 .6098(3) .7174(3) .43200(16) .0273(5) Uani d . 1 . . O
H22 .6136 .6115 .4926 .033 Uiso calc R 1 . . H
C3 .3894(4) 1.1354(4) .2828(2) .0244(6) Uani d . 1 . . C
H3B .4747 1.1103 .3529 .029 Uiso calc R 1 . . H
H3A .4393 1.2365 .2089 .029 Uiso calc R 1 . . H
C4 .1265(5) 1.2383(5) .3306(3) .0342(7) Uani d . 1 . . C
H4 .0693 1.3529 .3791 .041 Uiso calc R 1 . . H
C5 -.0315(5) 1.1790(5) .3091(3) .0353(7) Uani d . 1 . . C
H5 -.1950 1.2524 .3451 .042 Uiso calc R 1 . . H
C6 .0271(4) 1.0045(4) .2322(2) .0249(6) Uani d . 1 . . C
H6A -.0833 1.0592 .1704 .030 Uiso calc R 1 . . H
H6B .0049 .8754 .2918 .030 Uiso calc R 1 . . H

loop_
_atom_site_aniso_label
_atom_site_aniso_U_11
_atom_site_aniso_U_22
_atom_site_aniso_U_33
_atom_site_aniso_U_12
_atom_site_aniso_U_13
_atom_site_aniso_U_23
C1 .0258(14) .0184(12) .0182(12) -.0082(11) -.0056(10) -.0024(9)
C11 .0271(14) .0231(13) .0149(11) -.0111(11) -.0061(10) -.0013(9)
O11 .0294(11) .0316(11) .0300(10) -.0101(9) -.0036(8) -.0158(8)
O12 .0339(11) .0309(11) .0377(11) -.0109(9) -.0119(9) -.0161(8)
C2 .0193(12) .0207(12) .0170(11) -.0065(10) -.0035(9) -.0067(9)
C21 .0173(12) .0205(12) .0195(12) -.0015(10) -.0037(9) -.0081(9)
O21 .0318(11) .0249(10) .0250(9) -.0136(8) -.0103(8) -.0019(7)
O22 .0354(11) .0296(10) .0227(9) -.0158(9) -.0140(8) .0008(7)
C3 .0276(14) .0215(13) .0272(13) -.0095(11) -.0073(11) -.0068(10)
C4 .0300(16) .0297(15) .0430(16) -.0038(13) -.0062(13) -.0205(13)
C5 .0233(15) .0376(16) .0441(17) -.0046(13) -.0019(12) -.0226(13)
C6 .0217(14) .0246(13) .0287(13) -.0067(11) -.0059(11) -.0077(10)

loop_
_atom_type_symbol
_atom_type_description
_atom_type_scat_dispersion_real
_atom_type_scat_dispersion_imag
_atom_type_scat_source
C C .0033 .0016 'International Tables Vol C Tables 4.2.6.8 and 6.1.1.4'
H H .0000 .0000 'International Tables Vol C Tables 4.2.6.8 and 6.1.1.4'
O O .0106 .0060 'International Tables Vol C Tables 4.2.6.8 and 6.1.1.4'

loop_
_geom_angle_atom_site_label_1
_geom_angle_atom_site_label_2
_geom_angle_atom_site_label_3
_geom_angle
C11 C1 C2 111.4(2)
C11 C1 C6 114.59(19)
C2 C1 C6 112.48(19)
O11 C11 O12 123.3(2)
O11 C11 C1 122.0(2)
O12 C11 C1 114.7(2)
C21 C2 C1 111.11(19)
C21 C2 C3 111.80(19)
C1 C2 C3 110.21(19)
O21 C21 O22 123.1(2)
O21 C21 C2 123.5(2)
O22 C21 C2 113.4(2)
C4 C3 C2 112.0(2)
C5 C4 C3 123.7(3)
C4 C5 C6 125.2(3)
C5 C6 C1 110.6(2)

loop_
_geom_bond_atom_site_label_1
_geom_bond_atom_site_label_2
_geom_bond_site_symmetry_2
_geom_bond_distance
_geom_bond_publ_flag
C1 C11 . 1.510(3) ?
C1 C2 . 1.536(3) ?
C1 C6 . 1.538(3) ?
C11 O11 . 1.225(3) ?
C11 O12 . 1.316(3) ?
C2 C21 . 1.513(3) ?
C2 C3 . 1.544(3) ?
C21 O21 . 1.226(3) ?
C21 O22 . 1.321(3) ?
C3 C4 . 1.491(4) ?
C4 C5 . 1.322(4) ?
C5 C6 . 1.503(4) ?

loop_
_geom_hbond_atom_site_label_D
_geom_hbond_atom_site_label_H
_geom_hbond_atom_site_label_A
_geom_hbond_site_symmetry_A
_geom_hbond_distance_DH
_geom_hbond_distance_HA
_geom_hbond_distance_DA
_geom_hbond_angle_DHA
O12 H12 O11 2_665 .84 1.83 2.667(3) 172
O22 H22 O21 2_666 .84 1.81 2.645(3) 176

loop_
_geom_torsion_atom_site_label_1
_geom_torsion_atom_site_label_2
_geom_torsion_atom_site_label_3
_geom_torsion_atom_site_label_4
_geom_torsion
C2 C1 C11 O11 -29.1(3)
C6 C1 C11 O11 -158.3(2)
C2 C1 C11 O12 153.8(2)
C6 C1 C11 O12 24.7(3)
C11 C1 C2 C21 -65.2(3)
C6 C1 C2 C21 65.1(3)
C11 C1 C2 C3 170.32(19)
C6 C1 C2 C3 -59.4(3)
C1 C2 C21 O21 6.8(3)
C3 C2 C21 O21 130.3(2)
C1 C2 C21 O22 -175.01(19)
C3 C2 C21 O22 -51.4(3)
C21 C2 C3 C4 -79.9(3)
C1 C2 C3 C4 44.2(3)
C2 C3 C4 C5 -15.3(4)
C3 C4 C5 C6 -1.3(5)
C4 C5 C6 C1 -12.2(4)
C11 C1 C6 C5 170.8(2)
C2 C1 C6 C5 42.2(3)

loop_
_cod_related_entry_id
_cod_related_entry_database
_cod_related_entry_code
1 ChemSpider 15942
